data_7045789
loop_
_publ_author_name
'Tarai, Arup'
'Baruah, Jubaraj B.'

_publ_section_title
;
 Four-coordinated see-saw
 N-(aryl)-2-(propan-2-ylidene)hydrazinecarbothioamide complexes of
 nickel(ii), copper(ii) and zinc(ii) and their propensity for catalytic
 cyclisation.
;
_journal_issue 14
_journal_name_full 'Dalton transactions (Cambridge, England : 2003)'
_journal_page_first 4921
_journal_page_last 4930
_journal_paper_doi 10.1039/C8DT00453F
_journal_volume 47
_journal_year 2018
_chemical_formula_moiety 'C12 H15 N3 O2 S'
_chemical_formula_sum 'C12 H15 N3 O2 S'
_chemical_formula_weight 265.33
_space_group_crystal_system monoclinic
_space_group_IT_number 14
_space_group_name_Hall '-P 2ybc'
_space_group_name_H-M_alt 'P 1 21/c 1'
_symmetry_space_group_name_Hall '-P 2ybc'
_symmetry_space_group_name_H-M 'P 1 21/c 1'
_atom_sites_solution_hydrogens geom
_audit_creation_method SHELXL-2014/7
_audit_update_record
;
2017-11-10 deposited with the CCDC.
2018-03-07 downloaded from the CCDC.
;
_cell_angle_alpha 90
_cell_angle_beta 116.781(7)
_cell_angle_gamma 90
_cell_formula_units_Z 4
_cell_length_a 14.662(3)
_cell_length_b 7.5742(16)
_cell_length_c 13.561(3)
_cell_measurement_reflns_used 2137
_cell_measurement_temperature 296(2)
_cell_measurement_theta_max 21.66
_cell_measurement_theta_min 3.00
_cell_volume 1344.4(5)
_computing_structure_refinement 'SHELXL-2014/7 (Sheldrick, 2014)'
_diffrn_ambient_temperature 296(2)
_diffrn_measured_fraction_theta_full 0.984
_diffrn_measured_fraction_theta_max 0.984
_diffrn_measurement_device_type 'CCD area detector'
_diffrn_measurement_method 'phi and omega scans'
_diffrn_radiation_type MoK\a
_diffrn_radiation_wavelength 0.71073
_diffrn_reflns_av_R_equivalents 0.0393
_diffrn_reflns_av_unetI/netI 0.0802
_diffrn_reflns_Laue_measured_fraction_full 0.984
_diffrn_reflns_Laue_measured_fraction_max 0.984
_diffrn_reflns_limit_h_max 17
_diffrn_reflns_limit_h_min -16
_diffrn_reflns_limit_k_max 8
_diffrn_reflns_limit_k_min -9
_diffrn_reflns_limit_l_max 14
_diffrn_reflns_limit_l_min -16
_diffrn_reflns_number 12821
_diffrn_reflns_point_group_measured_fraction_full 0.984
_diffrn_reflns_point_group_measured_fraction_max 0.984
_diffrn_reflns_theta_full 25.049
_diffrn_reflns_theta_max 25.049
_diffrn_reflns_theta_min 1.556
_exptl_absorpt_coefficient_mu 0.239
_exptl_absorpt_correction_type none
_exptl_absorpt_process_details none
_exptl_crystal_colour Red
_exptl_crystal_density_diffrn 1.311
_exptl_crystal_description Block
_exptl_crystal_F_000 560
_exptl_crystal_size_max 0.33
_exptl_crystal_size_mid 0.21
_exptl_crystal_size_min 0.14
_refine_diff_density_max 0.154
_refine_diff_density_min -0.327
_refine_diff_density_rms 0.036
_refine_ls_extinction_method none
_refine_ls_goodness_of_fit_ref 1.037
_refine_ls_hydrogen_treatment constr
_refine_ls_matrix_type full
_refine_ls_number_parameters 167
_refine_ls_number_reflns 2342
_refine_ls_number_restraints 0
_refine_ls_restrained_S_all 1.037
_refine_ls_R_factor_all 0.0674
_refine_ls_R_factor_gt 0.0470
_refine_ls_shift/su_max 0.000
_refine_ls_shift/su_mean 0.000
_refine_ls_structure_factor_coef Fsqd
_refine_ls_weighting_details 'w=1/[\s^2^(Fo^2^)+(0.0100P)^2^+0.5000P] where P=(Fo^2^+2Fc^2^)/3'
_refine_ls_weighting_scheme calc
_refine_ls_wR_factor_gt 0.1228
_refine_ls_wR_factor_ref 0.1415
_reflns_Friedel_coverage 0.000
_reflns_number_gt 1703
_reflns_number_total 2342
_reflns_threshold_expression 'I > 2\s(I)'
_cod_data_source_file c8dt00453f2.cif
_cod_data_source_block corr_CCDC1
_cod_depositor_comments 'Adding full bibliography for 7045785--7045793.cif.'
_cod_original_cell_volume 1344.5(5)
_cod_database_code 7045789
_shelx_shelxl_version_number 2014/7
_shelx_space_group_comment
;
The symmetry employed for this shelxl refinement is uniquely defined
by the following loop, which should always be used as a source of
symmetry information in preference to the above space-group names.
They are only intended as comments.
;

loop_
_space_group_symop_operation_xyz
'x, y, z'
'-x, y+1/2, -z+1/2'
'-x, -y, -z'
'x, -y-1/2, z-1/2'

loop_
_atom_site_label
_atom_site_type_symbol
_atom_site_fract_x
_atom_site_fract_y
_atom_site_fract_z
_atom_site_U_iso_or_equiv
_atom_site_adp_type
_atom_site_occupancy
_atom_site_site_symmetry_order
_atom_site_calc_flag
_atom_site_refinement_flags_posn
_atom_site_refinement_flags_adp
S1 S 0.19580(8) 0.56401(11) 0.00867(8) 0.0906(3) Uani 1 1 d . .
O1 O 0.05621(12) 0.4086(2) 0.40685(13) 0.0582(5) Uani 1 1 d . .
C3 C 0.18712(16) 0.4915(3) 0.36297(18) 0.0476(5) Uani 1 1 d . .
H3 H 0.2061 0.5767 0.4181 0.057 Uiso 1 1 calc R U
C5 C 0.21329(16) 0.3444(3) 0.22074(17) 0.0476(5) Uani 1 1 d . .
C6 C 0.12731(17) 0.2435(3) 0.1965(2) 0.0563(6) Uani 1 1 d . .
H6 H 0.1064 0.1617 0.1394 0.068 Uiso 1 1 calc R U
C4 C 0.24251(16) 0.4725(3) 0.30385(18) 0.0477(6) Uani 1 1 d . .
C7 C 0.07154(18) 0.2616(3) 0.2555(2) 0.0577(6) Uani 1 1 d . .
H7 H 0.0138 0.1927 0.2383 0.069 Uiso 1 1 calc R U
C2 C 0.10295(16) 0.3836(3) 0.34029(18) 0.0478(5) Uani 1 1 d . .
C1 C -0.0280(2) 0.2957(4) 0.3897(2) 0.0702(8) Uani 1 1 d . .
H1A H -0.0811 0.3106 0.3157 0.105 Uiso 1 1 calc R U
H1B H -0.0538 0.3258 0.4412 0.105 Uiso 1 1 calc R U
H1C H -0.0056 0.1750 0.4006 0.105 Uiso 1 1 calc R U
C9 C 0.2711(2) 0.4058(3) 0.0795(2) 0.0611(7) Uani 1 1 d . .
C10 C 0.35484(19) 0.1781(4) 0.1998(2) 0.0644(7) Uani 1 1 d . .
C8 C 0.3734(2) 0.6720(4) 0.4189(2) 0.0719(8) Uani 1 1 d . .
H8A H 0.3286 0.7667 0.4156 0.108 Uiso 1 1 calc R U
H8B H 0.4367 0.7197 0.4260 0.108 Uiso 1 1 calc R U
H8C H 0.3863 0.5984 0.4815 0.108 Uiso 1 1 calc R U
C12 C 0.3113(2) -0.0078(4) 0.1858(3) 0.0817(9) Uani 1 1 d . .
H12A H 0.2574 -0.0216 0.1122 0.123 Uiso 1 1 calc R U
H12B H 0.2848 -0.0268 0.2381 0.123 Uiso 1 1 calc R U
H12C H 0.3643 -0.0921 0.1983 0.123 Uiso 1 1 calc R U
C11 C 0.4393(2) 0.2123(5) 0.3163(3) 0.0910(10) Uani 1 1 d . .
H11A H 0.4934 0.1283 0.3333 0.137 Uiso 1 1 calc R U
H11B H 0.4121 0.2004 0.3684 0.137 Uiso 1 1 calc R U
H11C H 0.4655 0.3296 0.3203 0.137 Uiso 1 1 calc R U
O2 O 0.32673(13) 0.5698(2) 0.32050(14) 0.0615(5) Uani 1 1 d . .
N1 N 0.27482(14) 0.3137(3) 0.16510(15) 0.0527(5) Uani 1 1 d . .
N3 N 0.39602(19) 0.2072(4) 0.1199(2) 0.0824(8) Uani 1 1 d . .
N2 N 0.3512(2) 0.3312(4) 0.0546(2) 0.0817(8) Uani 1 1 d . .

loop_
_atom_site_aniso_label
_atom_site_aniso_U_11
_atom_site_aniso_U_22
_atom_site_aniso_U_33
_atom_site_aniso_U_23
_atom_site_aniso_U_13
_atom_site_aniso_U_12
S1 0.1208(7) 0.0707(6) 0.0992(7) 0.0149(4) 0.0662(6) -0.0036(5)
O1 0.0573(10) 0.0663(11) 0.0636(11) -0.0047(8) 0.0383(9) -0.0058(8)
C3 0.0511(13) 0.0477(13) 0.0461(13) -0.0051(10) 0.0237(11) -0.0030(10)
C5 0.0474(12) 0.0535(14) 0.0467(13) -0.0059(10) 0.0255(11) -0.0027(10)
C6 0.0528(14) 0.0606(16) 0.0567(14) -0.0152(11) 0.0257(12) -0.0106(11)
C4 0.0467(12) 0.0485(13) 0.0489(13) -0.0023(10) 0.0225(11) -0.0038(10)
C7 0.0484(13) 0.0615(16) 0.0662(16) -0.0096(12) 0.0286(12) -0.0122(11)
C2 0.0477(13) 0.0503(14) 0.0489(13) 0.0040(10) 0.0250(11) 0.0040(10)
C1 0.0652(16) 0.0745(19) 0.089(2) -0.0052(15) 0.0511(15) -0.0091(14)
C9 0.0693(16) 0.0630(17) 0.0634(16) -0.0148(12) 0.0408(14) -0.0205(12)
C10 0.0555(15) 0.0768(19) 0.0670(17) -0.0137(13) 0.0331(13) 0.0028(13)
C8 0.0686(16) 0.084(2) 0.0698(17) -0.0271(15) 0.0374(14) -0.0311(14)
C12 0.089(2) 0.069(2) 0.096(2) -0.0076(16) 0.0495(18) 0.0054(16)
C11 0.0584(17) 0.117(3) 0.080(2) -0.0175(18) 0.0162(15) 0.0135(17)
O2 0.0631(10) 0.0687(11) 0.0647(11) -0.0209(8) 0.0395(9) -0.0245(8)
N1 0.0504(11) 0.0620(13) 0.0514(11) -0.0106(9) 0.0280(9) -0.0064(9)
N3 0.0729(16) 0.098(2) 0.096(2) -0.0299(16) 0.0563(15) -0.0129(15)
N2 0.0902(18) 0.091(2) 0.0929(19) -0.0230(16) 0.0667(16) -0.0241(15)

loop_
_atom_type_symbol
_atom_type_description
_atom_type_scat_dispersion_real
_atom_type_scat_dispersion_imag
_atom_type_scat_source
C C 0.0033 0.0016 'International Tables Vol C Tables 4.2.6.8 and 6.1.1.4'
H H 0.0000 0.0000 'International Tables Vol C Tables 4.2.6.8 and 6.1.1.4'
N N 0.0061 0.0033 'International Tables Vol C Tables 4.2.6.8 and 6.1.1.4'
O O 0.0106 0.0060 'International Tables Vol C Tables 4.2.6.8 and 6.1.1.4'
S S 0.1246 0.1234 'International Tables Vol C Tables 4.2.6.8 and 6.1.1.4'

loop_
_geom_angle_atom_site_label_1
_geom_angle_atom_site_label_2
_geom_angle_atom_site_label_3
_geom_angle
C2 O1 C1 117.44(19)
C4 C3 C2 120.3(2)
C6 C5 C4 119.3(2)
C6 C5 N1 120.62(19)
C4 C5 N1 119.98(19)
C5 C6 C7 121.4(2)
O2 C4 C3 124.8(2)
O2 C4 C5 115.64(19)
C3 C4 C5 119.5(2)
C2 C7 C6 119.0(2)
O1 C2 C7 124.2(2)
O1 C2 C3 115.4(2)
C7 C2 C3 120.4(2)
N1 C9 N2 106.0(2)
N1 C9 S1 130.8(2)
N2 C9 S1 123.3(2)
N1 C10 N3 101.1(2)
N1 C10 C12 112.2(2)
N3 C10 C12 109.5(2)
N1 C10 C11 111.8(2)
N3 C10 C11 108.9(2)
C12 C10 C11 112.6(3)
C4 O2 C8 117.69(17)
C9 N1 C5 125.8(2)
C9 N1 C10 111.0(2)
C5 N1 C10 123.14(19)
N2 N3 C10 111.9(2)
N3 N2 C9 110.1(2)

loop_
_geom_bond_atom_site_label_1
_geom_bond_atom_site_label_2
_geom_bond_distance
S1 C9 1.619(3)
O1 C2 1.370(3)
O1 C1 1.433(3)
C3 C4 1.382(3)
C3 C2 1.394(3)
C5 C6 1.381(3)
C5 C4 1.400(3)
C5 N1 1.432(3)
C6 C7 1.384(3)
C4 O2 1.367(3)
C7 C2 1.383(3)
C9 N1 1.334(3)
C9 N2 1.473(3)
C10 N1 1.468(3)
C10 N3 1.476(4)
C10 C12 1.522(4)
C10 C11 1.527(4)
C8 O2 1.423(3)
N3 N2 1.254(4)
